data_7708691
loop_
_publ_author_name
'Zhang, Yue'
'Chen, Dian'
'Jin, Kai-Hang'
'Zang, Shuang-Quan'
'Wang, Qing-Lun'

_publ_section_title
;
 Room-temperature phosphorescence of manganese-based metal halides
;
_journal_name_full 'Dalton Transactions'
_journal_paper_doi 10.1039/D1DT03206B
_journal_year 2021
_chemical_formula_moiety 'Cl6 Mn, 2(C4 H9 N5)'
_chemical_formula_sum 'C8 H18 Cl6 Mn N10'
_chemical_formula_weight 521.96
_space_group_crystal_system monoclinic
_space_group_IT_number 12
_space_group_name_Hall '-I 2y'
_space_group_name_H-M_alt 'I 1 2/m 1'
_atom_sites_solution_hydrogens geom
_atom_sites_solution_primary dual
_audit_creation_date 2020-02-26
_audit_creation_method
;
Olex2 1.2
(compiled 2018.05.29 svn.r3508 for OlexSys, GUI svn.r5506)
;
_audit_update_record
;
2021-09-17 deposited with the CCDC.	2021-11-01 downloaded from the CCDC.
;
_cell_angle_alpha 90
_cell_angle_beta 105.229(3)
_cell_angle_gamma 90
_cell_formula_units_Z 2
_cell_length_a 8.9461(3)
_cell_length_b 9.6604(3)
_cell_length_c 11.2084(3)
_cell_measurement_reflns_used 1069
_cell_measurement_temperature 200.00(10)
_cell_measurement_theta_max 72.4100
_cell_measurement_theta_min 5.6430
_cell_volume 934.65(5)
_computing_cell_refinement 'CrysAlisPro 1.171.39.27b (Rigaku OD, 2015)'
_computing_data_collection 'CrysAlisPro 1.171.39.27b (Rigaku OD, 2015)'
_computing_data_reduction 'CrysAlisPro 1.171.39.27b (Rigaku OD, 2015)'
_computing_molecular_graphics 'Olex2 (Dolomanov et al., 2009)'
_computing_publication_material 'Olex2 (Dolomanov et al., 2009)'
_computing_structure_refinement 'ShelXL (Sheldrick, 2015)'
_computing_structure_solution 'ShelXT (Sheldrick, 2015)'
_diffrn_ambient_environment N~2~
_diffrn_ambient_temperature 200.00(10)
_diffrn_detector 'CCD plate'
_diffrn_measured_fraction_theta_full 0.994
_diffrn_measured_fraction_theta_max 0.962
_diffrn_measurement_details
;
List of Runs (angles in degrees, time in seconds):

  # Type    Start    End  Width  t~exp~   \w     \q     \k     \f   Frames
#--------------------------------------------------------------------------
  1  \w     62.00  87.00   0.50    0.50    --    0.00  57.00-180.00   50
  2  \w    -23.00  27.00   0.50    0.50    --    0.00  38.00-120.00  100
  3  \w    -28.00  -2.00   0.50    0.50    --    0.00  57.00-180.00   52
  4  \w     53.00  81.00   0.50    0.50    --    0.00  38.00-120.00   56
  5  \w     63.00 187.00   0.50    0.70    --   97.60  77.00 -60.00  248
  6  \w     80.00 135.00   0.50    0.70    --   97.60  77.00   0.00  110
  7  \w     95.00 187.00   0.50    0.70    --   97.60  61.00-120.00  184
  8  \w     64.00 129.00   0.50    0.70    --   97.60 -82.00  90.00  130
  9  \w    139.00 181.00   0.50    0.70    --   97.60  77.00   0.00   84
 10  \w     10.00  74.00   0.50    0.70    --   97.60 -77.00  90.00  128
 11  \w     77.00 103.00   0.50    0.70    --   97.60  45.00-120.00   52
 12  \w     77.00 103.00   0.50    0.70    --   97.60  61.00 150.00   52
;
_diffrn_measurement_device 'four-circle diffractometer'
_diffrn_measurement_device_type 'XtaLAB AFC12 (RINC): Kappa single'
_diffrn_measurement_method '\w scans'
_diffrn_orient_matrix_type 'CrysAlisPro convention (1999,Acta A55,543-557)'
_diffrn_orient_matrix_UB_11 -0.0841774000
_diffrn_orient_matrix_UB_12 -0.1356628000
_diffrn_orient_matrix_UB_13 -0.0491084000
_diffrn_orient_matrix_UB_21 -0.0989806000
_diffrn_orient_matrix_UB_22 0.0777110000
_diffrn_orient_matrix_UB_23 -0.1134670000
_diffrn_orient_matrix_UB_31 0.1224475000
_diffrn_orient_matrix_UB_32 -0.0306774000
_diffrn_orient_matrix_UB_33 -0.0709000000
_diffrn_radiation_monochromator graphite
_diffrn_radiation_probe x-ray
_diffrn_radiation_type CuK\a
_diffrn_radiation_wavelength 1.54184
_diffrn_reflns_av_R_equivalents 0.0284
_diffrn_reflns_av_unetI/netI 0.0408
_diffrn_reflns_Laue_measured_fraction_full 0.994
_diffrn_reflns_Laue_measured_fraction_max 0.962
_diffrn_reflns_limit_h_max 10
_diffrn_reflns_limit_h_min -10
_diffrn_reflns_limit_k_max 11
_diffrn_reflns_limit_k_min -9
_diffrn_reflns_limit_l_max 11
_diffrn_reflns_limit_l_min -13
_diffrn_reflns_number 1961
_diffrn_reflns_point_group_measured_fraction_full 0.994
_diffrn_reflns_point_group_measured_fraction_max 0.962
_diffrn_reflns_theta_full 67.684
_diffrn_reflns_theta_max 73.220
_diffrn_reflns_theta_min 5.656
_diffrn_source 'fine-focus sealed X-ray tube'
_diffrn_source_type 'Enhance (Cu) X-ray Source'
_exptl_absorpt_coefficient_mu 13.802
_exptl_absorpt_correction_T_max 1.00000
_exptl_absorpt_correction_T_min 0.51266
_exptl_absorpt_correction_type multi-scan
_exptl_absorpt_process_details
;
CrysAlisPro 1.171.39.27b (Rigaku Oxford Diffraction, 2015)
Empirical absorption correction using spherical harmonics,
 implemented in SCALE3 ABSPACK scaling algorithm.
;
_exptl_crystal_colour colourless
_exptl_crystal_colour_primary colourless
_exptl_crystal_density_diffrn 1.855
_exptl_crystal_description block
_exptl_crystal_F_000 526
_exptl_crystal_size_max 0.07
_exptl_crystal_size_mid 0.05
_exptl_crystal_size_min 0.05
_refine_diff_density_max 0.454
_refine_diff_density_min -0.531
_refine_diff_density_rms 0.101
_refine_ls_extinction_method none
_refine_ls_goodness_of_fit_ref 1.029
_refine_ls_hydrogen_treatment constr
_refine_ls_matrix_type full
_refine_ls_number_parameters 65
_refine_ls_number_reflns 963
_refine_ls_number_restraints 0
_refine_ls_restrained_S_all 1.029
_refine_ls_R_factor_all 0.0384
_refine_ls_R_factor_gt 0.0375
_refine_ls_shift/su_max 0.000
_refine_ls_shift/su_mean 0.000
_refine_ls_structure_factor_coef Fsqd
_refine_ls_weighting_details 'w=1/[\s^2^(Fo^2^)+(0.0750P)^2^] where P=(Fo^2^+2Fc^2^)/3'
_refine_ls_weighting_scheme calc
_refine_ls_wR_factor_gt 0.1024
_refine_ls_wR_factor_ref 0.1031
_reflns_Friedel_coverage 0.000
_reflns_number_gt 907
_reflns_number_total 963
_reflns_threshold_expression 'I > 2\s(I)'
_cod_data_source_file d1dt03206b2.cif
_cod_data_source_block 3
_cod_database_code 7708691
_shelx_shelxl_version_number 2016/4
_chemical_oxdiff_usercomment ' '
_shelx_space_group_comment
;
The symmetry employed for this shelxl refinement is uniquely defined
by the following loop, which should always be used as a source of
symmetry information in preference to the above space-group names.
They are only intended as comments.
;
_shelx_estimated_absorpt_t_max 0.545
_shelx_estimated_absorpt_t_min 0.445
_reflns_odcompleteness_completeness 99.78
_reflns_odcompleteness_iscentric 1
_reflns_odcompleteness_theta 66.97
_olex2_refinement_description
;
1. Fixed Uiso
 At 1.2 times of:
  All C(H) groups, All N(H) groups, All N(H,H) groups
2. Others
 Fixed Sof: H3A(0.5) H3B(0.5)
3.a Aromatic/amide H refined with riding coordinates:
 N1(H1), C3(H3)
3.b X=CH2 refined with riding coordinates:
 N2(H2A,H2B), N3(H3A,H3B)
;
_olex2_submission_special_instructions 'No special instructions were received'
_oxdiff_exptl_absorpt_empirical_details
;
Empirical correction (ABSPACK) includes:
- Absorption correction using spherical harmonics
- Frame scaling
;
_oxdiff_exptl_absorpt_empirical_full_max 1.695
_oxdiff_exptl_absorpt_empirical_full_min 0.675

loop_
_space_group_symop_operation_xyz
'x, y, z'
'-x, y, -z'
'x+1/2, y+1/2, z+1/2'
'-x+1/2, y+1/2, -z+1/2'
'-x, -y, -z'
'x, -y, z'
'-x+1/2, -y+1/2, -z+1/2'
'x+1/2, -y+1/2, z+1/2'

loop_
_atom_site_label
_atom_site_type_symbol
_atom_site_fract_x
_atom_site_fract_y
_atom_site_fract_z
_atom_site_U_iso_or_equiv
_atom_site_adp_type
_atom_site_occupancy
_atom_site_site_symmetry_order
_atom_site_calc_flag
_atom_site_refinement_flags_posn
_atom_site_refinement_flags_adp
_atom_site_refinement_flags_occupancy
_atom_site_disorder_assembly
_atom_site_disorder_group
Mn1 Mn 0.500000 0.500000 0.500000 0.0232(2) Uani 1 4 d S T P . .
Cl1 Cl 0.79537(9) 0.500000 0.54034(7) 0.0288(3) Uani 1 2 d S T P . .
Cl2 Cl 0.46240(6) 0.31016(6) 0.33430(5) 0.0270(2) Uani 1 1 d . . . . .
N1 N 0.7558(2) 0.1199(2) 0.51632(18) 0.0257(5) Uani 1 1 d . . . . .
H1 H 0.736439 0.196575 0.548333 0.031 Uiso 1 1 calc R . . . .
N2 N 0.8577(2) 0.2455(2) 0.38078(19) 0.0271(5) Uani 1 1 d . . . . .
H2A H 0.840492 0.319408 0.417897 0.032 Uiso 1 1 calc R . . . .
H2B H 0.898654 0.251297 0.319595 0.032 Uiso 1 1 calc R . . . .
N3 N 0.6536(4) 0.000000 0.6541(3) 0.0313(7) Uani 1 2 d S T P . .
H3A H 0.630746 -0.077094 0.683384 0.038 Uiso 0.5 1 calc R . . . .
H3B H 0.631843 0.077094 0.684036 0.038 Uiso 0.5 1 calc R . . . .
C1 C 0.8213(2) 0.1235(3) 0.4176(2) 0.0233(5) Uani 1 1 d . . . . .
C2 C 0.7215(4) 0.000000 0.5636(3) 0.0240(7) Uani 1 2 d S T P . .
C3 C 0.8498(4) 0.000000 0.3650(3) 0.0258(7) Uani 1 2 d S T P . .
H3 H 0.887592 0.000000 0.295258 0.031 Uiso 1 2 calc RS T P . .

loop_
_atom_site_aniso_label
_atom_site_aniso_U_11
_atom_site_aniso_U_22
_atom_site_aniso_U_33
_atom_site_aniso_U_23
_atom_site_aniso_U_13
_atom_site_aniso_U_12
Mn1 0.0262(4) 0.0221(4) 0.0205(4) 0.000 0.0044(3) 0.000
Cl1 0.0282(4) 0.0318(5) 0.0264(4) 0.000 0.0069(3) 0.000
Cl2 0.0317(4) 0.0250(4) 0.0232(3) -0.0030(2) 0.0055(2) -0.0011(2)
N1 0.0345(10) 0.0217(12) 0.0200(9) -0.0009(8) 0.0057(7) 0.0008(8)
N2 0.0367(11) 0.0234(12) 0.0218(9) 0.0022(8) 0.0090(8) 0.0001(9)
N3 0.0465(17) 0.0260(16) 0.0247(14) 0.000 0.0153(13) 0.000
C1 0.0245(10) 0.0250(14) 0.0176(10) 0.0016(9) 0.0004(8) 0.0013(9)
C2 0.0261(15) 0.0253(18) 0.0175(14) 0.000 0.0001(11) 0.000
C3 0.0326(16) 0.0252(19) 0.0191(15) 0.000 0.0062(12) 0.000

loop_
_atom_type_symbol
_atom_type_description
_atom_type_scat_dispersion_real
_atom_type_scat_dispersion_imag
_atom_type_scat_source
C C 0.0181 0.0091 'International Tables Vol C Tables 4.2.6.8 and 6.1.1.4'
H H 0.0000 0.0000 'International Tables Vol C Tables 4.2.6.8 and 6.1.1.4'
Cl Cl 0.3639 0.7018 'International Tables Vol C Tables 4.2.6.8 and 6.1.1.4'
Mn Mn -0.5299 2.8052 'International Tables Vol C Tables 4.2.6.8 and 6.1.1.4'
N N 0.0311 0.0180 'International Tables Vol C Tables 4.2.6.8 and 6.1.1.4'

loop_
_geom_angle_atom_site_label_1
_geom_angle_atom_site_label_2
_geom_angle_atom_site_label_3
_geom_angle
_geom_angle_site_symmetry_1
_geom_angle_site_symmetry_3
_geom_angle_publ_flag
Cl1 Mn1 Cl1 180.0 . 5_666 ?
Cl1 Mn1 Cl2 93.482(18) . 6_565 ?
Cl1 Mn1 Cl2 93.481(18) 5_666 2_656 ?
Cl1 Mn1 Cl2 93.481(18) 5_666 5_666 ?
Cl1 Mn1 Cl2 86.518(18) 5_666 . ?
Cl1 Mn1 Cl2 86.518(18) . 2_656 ?
Cl1 Mn1 Cl2 86.519(17) 5_666 6_565 ?
Cl1 Mn1 Cl2 93.482(18) . . ?
Cl1 Mn1 Cl2 86.518(18) . 5_666 ?
Cl2 Mn1 Cl2 88.88(3) 5_666 6_565 ?
Cl2 Mn1 Cl2 88.88(3) . 2_656 ?
Cl2 Mn1 Cl2 91.12(3) . 6_565 ?
Cl2 Mn1 Cl2 180.0 6_565 2_656 ?
Cl2 Mn1 Cl2 91.12(3) 5_666 2_656 ?
Cl2 Mn1 Cl2 180.0 . 5_666 ?
C1 N1 H1 119.1 . . ?
C2 N1 H1 119.1 . . ?
C2 N1 C1 121.8(2) . . ?
H2A N2 H2B 120.0 . . ?
C1 N2 H2A 120.0 . . ?
C1 N2 H2B 120.0 . . ?
H3A N3 H3B 120.0 . . ?
C2 N3 H3A 120.0 . . ?
C2 N3 H3B 120.0 . . ?
N1 C1 C3 118.9(2) . . ?
N2 C1 N1 117.7(2) . . ?
N2 C1 C3 123.3(2) . . ?
N1 C2 N1 119.3(3) 6 . ?
N3 C2 N1 120.34(15) . 6 ?
N3 C2 N1 120.34(15) . . ?
C1 C3 C1 119.1(3) 6 . ?
C1 C3 H3 120.4 . . ?
C1 C3 H3 120.4 6 . ?

loop_
_geom_bond_atom_site_label_1
_geom_bond_atom_site_label_2
_geom_bond_distance
_geom_bond_site_symmetry_2
_geom_bond_publ_flag
Mn1 Cl1 2.5611(8) . ?
Mn1 Cl1 2.5611(8) 5_666 ?
Mn1 Cl2 2.5686(6) 2_656 ?
Mn1 Cl2 2.5686(6) 5_666 ?
Mn1 Cl2 2.5686(6) 6_565 ?
Mn1 Cl2 2.5686(6) . ?
N1 H1 0.8600 . ?
N1 C1 1.381(3) . ?
N1 C2 1.342(3) . ?
N2 H2A 0.8600 . ?
N2 H2B 0.8600 . ?
N2 C1 1.318(3) . ?
N3 H3A 0.8600 . ?
N3 H3B 0.8600 . ?
N3 C2 1.312(4) . ?
C1 C3 1.384(3) . ?
C2 N1 1.342(3) 6 ?
C3 C1 1.384(3) 6 ?
C3 H3 0.9300 . ?
